data_4314461
loop_
_publ_author_name
'William J. Evans'
'Elizabeth Montalvo'
'Joseph W. Ziller'
'Antonio G. DiPasquale'
'Arnold L. Rheingold'

_publ_section_title
;
 Uranium Metallocene Complexes of the
 1,3,4,6,7,8-Hexahydro-2H-pyrimido[1,2-a]pyrimidinato Ligand, (hpp)-
;
_journal_name_full 'Inorganic Chemistry'
_journal_page_first 222
_journal_page_last 228
_journal_paper_doi 10.1021/ic901790t
_journal_volume 49
_journal_year 2010
_chemical_formula_sum 'C27 H42 Cl N3 U'
_chemical_formula_weight 682.12
_chemical_name_systematic
; 

 ? 

;
_space_group_IT_number 14
_symmetry_cell_setting monoclinic
_symmetry_space_group_name_Hall '-P 2yn'
_symmetry_space_group_name_H-M 'P 1 21/n 1'
_atom_sites_solution_hydrogens geom
_atom_sites_solution_primary direct
_atom_sites_solution_secondary difmap
_audit_creation_method SHELXL-97
_cell_angle_alpha 90.00
_cell_angle_beta 92.9160(10)
_cell_angle_gamma 90.00
_cell_formula_units_Z 4
_cell_length_a 8.8192(6)
_cell_length_b 17.3674(12)
_cell_length_c 17.2120(12)
_cell_measurement_reflns_used 9928
_cell_measurement_temperature 100(2)
_cell_measurement_theta_max 25.43
_cell_measurement_theta_min 2.37
_cell_volume 2632.9(3)
_computing_cell_refinement 'Bruker SMART'
_computing_data_collection 'Bruker SMART'
_computing_data_reduction 'Bruker SAINT'
_computing_molecular_graphics 'Bruker SHELXTL'
_computing_publication_material 'Bruker SHELXTL'
_computing_structure_refinement 'SHELXL-97 (Sheldrick, 1997)'
_computing_structure_solution 'SHELXS-97 (Sheldrick, 1990)'
_diffrn_ambient_temperature 100(2)
_diffrn_measured_fraction_theta_full 0.995
_diffrn_measured_fraction_theta_max 0.992
_diffrn_measurement_device_type 'CCD area detector'
_diffrn_measurement_method 'phi and omega scans'
_diffrn_radiation_monochromator graphite
_diffrn_radiation_source 'fine-focus sealed tube'
_diffrn_radiation_type MoK\a
_diffrn_radiation_wavelength 0.71073
_diffrn_reflns_av_R_equivalents 0.0336
_diffrn_reflns_av_sigmaI/netI 0.0312
_diffrn_reflns_limit_h_max 10
_diffrn_reflns_limit_h_min -10
_diffrn_reflns_limit_k_max 19
_diffrn_reflns_limit_k_min -20
_diffrn_reflns_limit_l_max 20
_diffrn_reflns_limit_l_min -20
_diffrn_reflns_number 16454
_diffrn_reflns_theta_full 25.00
_diffrn_reflns_theta_max 25.44
_diffrn_reflns_theta_min 1.67
_exptl_absorpt_coefficient_mu 6.286
_exptl_absorpt_correction_T_max 0.3783
_exptl_absorpt_correction_T_min 0.1698
_exptl_absorpt_correction_type numerical
_exptl_absorpt_process_details SADABS
_exptl_crystal_colour yellow
_exptl_crystal_density_diffrn 1.721
_exptl_crystal_density_method 'not measured'
_exptl_crystal_description plate
_exptl_crystal_F_000 1336
_exptl_crystal_size_max 0.44
_exptl_crystal_size_mid 0.38
_exptl_crystal_size_min 0.19
_refine_diff_density_max 0.807
_refine_diff_density_min -0.641
_refine_diff_density_rms 0.096
_refine_ls_extinction_method none
_refine_ls_goodness_of_fit_ref 1.038
_refine_ls_hydrogen_treatment constr
_refine_ls_matrix_type full
_refine_ls_number_parameters 289
_refine_ls_number_reflns 4831
_refine_ls_number_restraints 0
_refine_ls_restrained_S_all 1.038
_refine_ls_R_factor_all 0.0219
_refine_ls_R_factor_gt 0.0199
_refine_ls_shift/su_max 0.002
_refine_ls_shift/su_mean 0.000
_refine_ls_structure_factor_coef Fsqd
_refine_ls_weighting_details 'calc w=1/[\s^2^(Fo^2^)+(0.0180P)^2^+3.9000P] where P=(Fo^2^+2Fc^2^)/3'
_refine_ls_weighting_scheme calc
_refine_ls_wR_factor_gt 0.0493
_refine_ls_wR_factor_ref 0.0501
_reflns_number_gt 4531
_reflns_number_total 4831
_reflns_threshold_expression >2sigma(I)
_cod_data_source_file ic901790t_si_002_1.cif
_cod_data_source_block uci44
_cod_depositor_comments
;
The following automatic conversions were performed:

'_symmetry_cell_setting' value 'Monoclinic' changed to 'monoclinic'
according to the built-in table from CIF Core dictionary named
'cif_core.dic' version 2.4.1 from 2010-06-29.

Automatic conversion script
Id: cif_fix_values 1646 2011-03-28 12:23:43Z adriana 
;
_cod_database_code 4314461

loop_
_symmetry_equiv_pos_as_xyz
'x, y, z'
'-x+1/2, y+1/2, -z+1/2'
'-x, -y, -z'
'x-1/2, -y-1/2, z-1/2'

loop_
_atom_site_label
_atom_site_type_symbol
_atom_site_fract_x
_atom_site_fract_y
_atom_site_fract_z
_atom_site_U_iso_or_equiv
_atom_site_adp_type
_atom_site_occupancy
_atom_site_symmetry_multiplicity
_atom_site_calc_flag
_atom_site_refinement_flags
_atom_site_disorder_assembly
_atom_site_disorder_group
U1 U 0.048708(12) 0.211091(6) 0.352320(6) 0.00954(5) Uani 1 1 d . . .
Cl1 Cl -0.24368(9) 0.23192(5) 0.31157(4) 0.01629(16) Uani 1 1 d . . .
N1 N 0.0265(3) 0.15393(16) 0.22874(14) 0.0154(6) Uani 1 1 d . . .
N2 N 0.2542(3) 0.14861(15) 0.29184(13) 0.0121(5) Uani 1 1 d . . .
N3 N 0.2207(3) 0.08274(15) 0.17030(14) 0.0151(6) Uani 1 1 d . . .
c21 C 0.1688(4) 0.12704(18) 0.22831(16) 0.0128(6) Uani 1 1 d . . .
C2 C -0.0748(4) 0.1380(2) 0.16100(18) 0.0218(7) Uani 1 1 d . . .
H2A H -0.0576 0.1764 0.1198 0.026 Uiso 1 1 calc R . .
H2B H -0.1817 0.1424 0.1755 0.026 Uiso 1 1 calc R . .
C3 C -0.0458(4) 0.0574(2) 0.1304(2) 0.0260(8) Uani 1 1 d . . .
H3A H -0.0672 0.0189 0.1708 0.031 Uiso 1 1 calc R . .
H3B H -0.1140 0.0471 0.0841 0.031 Uiso 1 1 calc R . .
C4 C 0.1181(4) 0.0509(2) 0.10902(19) 0.0239(8) Uani 1 1 d . . .
H4A H 0.1434 -0.0039 0.1007 0.029 Uiso 1 1 calc R . .
H4B H 0.1319 0.0789 0.0598 0.029 Uiso 1 1 calc R . .
C5 C 0.3757(4) 0.05377(19) 0.17405(18) 0.0187(7) Uani 1 1 d . . .
H6A H 0.4124 0.0496 0.1208 0.022 Uiso 1 1 calc R . .
H6B H 0.3782 0.0018 0.1976 0.022 Uiso 1 1 calc R . .
C6 C 0.4787(4) 0.10735(19) 0.22220(18) 0.0166(7) Uani 1 1 d . . .
H7A H 0.4892 0.1570 0.1947 0.020 Uiso 1 1 calc R . .
H7B H 0.5808 0.0841 0.2301 0.020 Uiso 1 1 calc R . .
C7 C 0.4098(3) 0.12098(18) 0.30094(17) 0.0141(6) Uani 1 1 d . . .
H8A H 0.4118 0.0722 0.3308 0.017 Uiso 1 1 calc R . .
H8B H 0.4720 0.1592 0.3309 0.017 Uiso 1 1 calc R . .
c211 C -0.0868(4) 0.15274(19) 0.48054(17) 0.0165(7) Uani 1 1 d . . .
c212 C 0.0640(4) 0.16683(19) 0.50939(17) 0.0150(7) Uani 1 1 d . . .
c213 C 0.1624(4) 0.11592(18) 0.47157(16) 0.0133(6) Uani 1 1 d . . .
c214 C 0.0707(4) 0.06811(18) 0.42108(17) 0.0158(7) Uani 1 1 d . . .
c215 C -0.0829(4) 0.09083(19) 0.42619(17) 0.0171(7) Uani 1 1 d . . .
c216 C -0.2285(4) 0.1893(2) 0.5089(2) 0.0261(8) Uani 1 1 d . . .
H16A H -0.2611 0.1614 0.5546 0.039 Uiso 1 1 calc R . .
H16B H -0.3091 0.1872 0.4676 0.039 Uiso 1 1 calc R . .
H16C H -0.2077 0.2431 0.5229 0.039 Uiso 1 1 calc R . .
c217 C 0.1106(5) 0.2137(2) 0.58006(19) 0.0235(8) Uani 1 1 d . . .
H17A H 0.1038 0.1820 0.6268 0.035 Uiso 1 1 calc R . .
H17B H 0.0429 0.2583 0.5834 0.035 Uiso 1 1 calc R . .
H17C H 0.2153 0.2316 0.5760 0.035 Uiso 1 1 calc R . .
c218 C 0.3305(4) 0.1089(2) 0.48965(18) 0.0201(7) Uani 1 1 d . . .
H18A H 0.3490 0.0730 0.5329 0.030 Uiso 1 1 calc R . .
H18B H 0.3722 0.1596 0.5041 0.030 Uiso 1 1 calc R . .
H18C H 0.3798 0.0898 0.4437 0.030 Uiso 1 1 calc R . .
c219 C 0.1206(4) -0.00077(19) 0.37603(18) 0.0217(7) Uani 1 1 d . . .
H19A H 0.1214 -0.0464 0.4095 0.032 Uiso 1 1 calc R . .
H19B H 0.2229 0.0082 0.3583 0.032 Uiso 1 1 calc R . .
H19C H 0.0501 -0.0090 0.3309 0.032 Uiso 1 1 calc R . .
C20 C -0.2156(4) 0.0505(2) 0.3854(2) 0.0269(8) Uani 1 1 d . . .
H20A H -0.2508 0.0089 0.4186 0.040 Uiso 1 1 calc R . .
H20B H -0.1842 0.0289 0.3362 0.040 Uiso 1 1 calc R . .
H20C H -0.2982 0.0874 0.3751 0.040 Uiso 1 1 calc R . .
c1 C 0.2483(4) 0.33283(18) 0.38105(17) 0.0134(6) Uani 1 1 d . . .
C22 C 0.2233(4) 0.32974(17) 0.29851(17) 0.0126(6) Uani 1 1 d . . .
C23 C 0.0710(4) 0.35131(17) 0.28014(17) 0.0133(6) Uani 1 1 d . . .
C24 C 0.0010(4) 0.36975(18) 0.35071(17) 0.0146(6) Uani 1 1 d . . .
C26 C 0.3979(4) 0.3203(2) 0.42502(18) 0.0188(7) Uani 1 1 d . . .
H26A H 0.4531 0.3692 0.4295 0.028 Uiso 1 1 calc R . .
H26B H 0.4582 0.2829 0.3971 0.028 Uiso 1 1 calc R . .
H26C H 0.3801 0.3006 0.4771 0.028 Uiso 1 1 calc R . .
C27 C 0.3416(4) 0.3140(2) 0.24038(19) 0.0190(7) Uani 1 1 d . . .
H27A H 0.3925 0.3623 0.2278 0.028 Uiso 1 1 calc R . .
H27B H 0.2927 0.2922 0.1930 0.028 Uiso 1 1 calc R . .
H27C H 0.4165 0.2775 0.2626 0.028 Uiso 1 1 calc R . .
C28 C -0.0022(4) 0.3596(2) 0.19943(18) 0.0202(7) Uani 1 1 d . . .
H28A H 0.0140 0.4120 0.1804 0.030 Uiso 1 1 calc R . .
H28B H -0.1113 0.3496 0.2009 0.030 Uiso 1 1 calc R . .
H28C H 0.0433 0.3225 0.1645 0.030 Uiso 1 1 calc R . .
C29 C -0.1507(4) 0.40626(19) 0.3581(2) 0.0201(7) Uani 1 1 d . . .
H29A H -0.1400 0.4624 0.3567 0.030 Uiso 1 1 calc R . .
H29B H -0.1919 0.3909 0.4076 0.030 Uiso 1 1 calc R . .
H29C H -0.2197 0.3894 0.3150 0.030 Uiso 1 1 calc R . .
C30 C 0.0913(4) 0.3851(2) 0.49463(18) 0.0233(8) Uani 1 1 d . . .
H30A H 0.1217 0.4392 0.4998 0.035 Uiso 1 1 calc R . .
H30B H 0.1545 0.3536 0.5307 0.035 Uiso 1 1 calc R . .
H30C H -0.0155 0.3797 0.5068 0.035 Uiso 1 1 calc R . .
C35 C 0.1117(4) 0.35844(17) 0.41234(17) 0.0133(6) Uani 1 1 d . . .

loop_
_atom_site_aniso_label
_atom_site_aniso_U_11
_atom_site_aniso_U_22
_atom_site_aniso_U_33
_atom_site_aniso_U_23
_atom_site_aniso_U_13
_atom_site_aniso_U_12
U1 0.00722(7) 0.01214(8) 0.00934(7) 0.00098(4) 0.00111(5) -0.00026(4)
Cl1 0.0088(4) 0.0194(4) 0.0206(4) 0.0017(3) 0.0002(3) 0.0001(3)
N1 0.0101(13) 0.0230(15) 0.0130(12) -0.0029(11) -0.0004(10) -0.0004(12)
N2 0.0099(13) 0.0154(14) 0.0110(11) 0.0001(10) 0.0017(10) 0.0008(11)
N3 0.0126(14) 0.0183(14) 0.0144(12) -0.0044(10) 0.0012(11) 0.0014(12)
c21 0.0137(16) 0.0129(15) 0.0118(14) 0.0032(12) 0.0015(12) -0.0017(13)
C2 0.0130(16) 0.036(2) 0.0158(15) -0.0040(14) -0.0034(13) 0.0026(16)
C3 0.022(2) 0.035(2) 0.0206(16) -0.0073(15) -0.0048(14) -0.0049(17)
C4 0.024(2) 0.0270(19) 0.0198(16) -0.0118(14) -0.0044(14) -0.0002(16)
C5 0.0214(18) 0.0183(17) 0.0166(15) -0.0016(13) 0.0047(13) 0.0045(15)
C6 0.0099(16) 0.0210(17) 0.0190(15) 0.0006(13) 0.0027(13) 0.0015(14)
C7 0.0091(15) 0.0158(16) 0.0175(15) -0.0005(12) 0.0011(12) 0.0006(13)
c211 0.0133(16) 0.0215(17) 0.0152(15) 0.0090(13) 0.0046(12) 0.0000(14)
c212 0.0156(17) 0.0192(17) 0.0104(14) 0.0046(12) 0.0030(12) -0.0004(14)
c213 0.0120(16) 0.0160(16) 0.0119(14) 0.0066(12) 0.0000(12) -0.0006(13)
c214 0.0213(18) 0.0131(16) 0.0131(14) 0.0069(12) 0.0024(13) -0.0026(14)
c215 0.0153(17) 0.0186(17) 0.0171(15) 0.0080(13) -0.0012(13) -0.0046(14)
c216 0.0203(19) 0.037(2) 0.0218(17) 0.0076(15) 0.0065(15) 0.0045(17)
c217 0.027(2) 0.027(2) 0.0158(16) -0.0024(13) 0.0022(15) -0.0037(16)
c218 0.0152(17) 0.0290(19) 0.0160(15) 0.0054(13) 0.0001(13) -0.0022(15)
c219 0.031(2) 0.0165(17) 0.0180(15) 0.0026(13) 0.0049(14) -0.0007(16)
C20 0.0231(19) 0.027(2) 0.0294(18) 0.0116(15) -0.0074(15) -0.0113(17)
c1 0.0115(16) 0.0138(15) 0.0148(14) 0.0005(12) 0.0001(12) -0.0028(13)
C22 0.0120(16) 0.0098(15) 0.0162(14) 0.0021(12) 0.0026(12) -0.0025(13)
C23 0.0150(16) 0.0106(15) 0.0139(14) 0.0032(11) -0.0016(12) -0.0029(13)
C24 0.0126(16) 0.0104(15) 0.0209(15) -0.0003(12) 0.0013(12) 0.0006(13)
C26 0.0157(17) 0.0206(18) 0.0195(16) -0.0014(13) -0.0038(13) -0.0018(15)
C27 0.0191(18) 0.0183(17) 0.0202(16) 0.0054(13) 0.0077(14) 0.0001(15)
C28 0.0223(18) 0.0211(18) 0.0165(15) 0.0057(13) -0.0052(13) -0.0023(15)
C29 0.0116(16) 0.0180(17) 0.0310(18) -0.0019(14) 0.0048(14) 0.0008(14)
C30 0.030(2) 0.0217(19) 0.0187(16) -0.0041(13) 0.0037(15) -0.0008(16)
C35 0.0146(16) 0.0104(15) 0.0151(14) -0.0006(12) 0.0022(12) -0.0006(13)

loop_
_atom_type_symbol
_atom_type_description
_atom_type_scat_dispersion_real
_atom_type_scat_dispersion_imag
_atom_type_scat_source
C C 0.0033 0.0016 'International Tables Vol C Tables 4.2.6.8 and 6.1.1.4'
H H 0.0000 0.0000 'International Tables Vol C Tables 4.2.6.8 and 6.1.1.4'
N N 0.0061 0.0033 'International Tables Vol C Tables 4.2.6.8 and 6.1.1.4'
Cl Cl 0.1484 0.1585 'International Tables Vol C Tables 4.2.6.8 and 6.1.1.4'
U U -9.6767 9.6646 'International Tables Vol C Tables 4.2.6.8 and 6.1.1.4'

loop_
_geom_angle_atom_site_label_1
_geom_angle_atom_site_label_2
_geom_angle_atom_site_label_3
_geom_angle
_geom_angle_site_symmetry_1
_geom_angle_site_symmetry_3
_geom_angle_publ_flag
N1 U1 N2 56.26(9) . . ?
N1 U1 Cl1 77.50(7) . . ?
N2 U1 Cl1 133.72(6) . . ?
N1 U1 c215 94.61(9) . . ?
N2 U1 c215 101.79(9) . . ?
Cl1 U1 c215 78.35(7) . . ?
N1 U1 C23 88.26(9) . . ?
N2 U1 C23 97.58(9) . . ?
Cl1 U1 C23 81.43(7) . . ?
c215 U1 C23 158.42(10) . . ?
N1 U1 c214 90.51(9) . . ?
N2 U1 c214 74.93(9) . . ?
Cl1 U1 c214 106.37(7) . . ?
c215 U1 c214 29.93(10) . . ?
C23 U1 c214 171.65(10) . . ?
N1 U1 c211 123.41(10) . . ?
N2 U1 c211 123.37(9) . . ?
Cl1 U1 c211 78.88(7) . . ?
c215 U1 c211 30.12(10) . . ?
C23 U1 c211 137.10(9) . . ?
c214 U1 c211 49.31(10) . . ?
N1 U1 C22 91.95(9) . . ?
N2 U1 C22 75.23(9) . . ?
Cl1 U1 C22 111.08(7) . . ?
c215 U1 C22 169.55(9) . . ?
C23 U1 C22 29.78(9) . . ?
c214 U1 C22 142.11(10) . . ?
c211 U1 C22 144.61(9) . . ?
N1 U1 c1 120.41(9) . . ?
N2 U1 c1 86.31(9) . . ?
Cl1 U1 c1 122.66(7) . . ?
c215 U1 c1 141.10(9) . . ?
C23 U1 c1 49.19(9) . . ?
c214 U1 c1 125.42(9) . . ?
c211 U1 c1 115.71(9) . . ?
C22 U1 c1 29.86(8) . . ?
N1 U1 c213 115.32(9) . . ?
N2 U1 c213 78.42(9) . . ?
Cl1 U1 c213 125.66(7) . . ?
c215 U1 c213 49.36(9) . . ?
C23 U1 c213 146.03(9) . . ?
c214 U1 c213 29.81(9) . . ?
c211 U1 c213 49.12(9) . . ?
C22 U1 c213 120.31(9) . . ?
c1 U1 c213 96.86(9) . . ?
N1 U1 C24 113.80(9) . . ?
N2 U1 C24 124.11(9) . . ?
Cl1 U1 C24 73.70(7) . . ?
c215 U1 C24 133.82(10) . . ?
C23 U1 C24 29.88(9) . . ?
c214 U1 C24 154.57(9) . . ?
c211 U1 C24 107.46(9) . . ?
C22 U1 C24 49.10(9) . . ?
c1 U1 C24 48.98(9) . . ?
c213 U1 C24 130.03(9) . . ?
N1 U1 C35 136.54(9) . . ?
N2 U1 C35 115.69(9) . . ?
Cl1 U1 C35 98.28(7) . . ?
c215 U1 C35 127.33(9) . . ?
C23 U1 C35 48.70(9) . . ?
c214 U1 C35 131.02(9) . . ?
c211 U1 C35 97.26(9) . . ?
C22 U1 C35 48.63(9) . . ?
c1 U1 C35 29.38(9) . . ?
c213 U1 C35 102.31(9) . . ?
C24 U1 C35 29.38(9) . . ?
c21 N1 C2 117.7(3) . . ?
c21 N1 U1 96.74(18) . . ?
C2 N1 U1 145.5(2) . . ?
c21 N2 C7 118.7(2) . . ?
c21 N2 U1 94.29(19) . . ?
C7 N2 U1 146.41(19) . . ?
c21 N3 C5 121.0(3) . . ?
c21 N3 C4 121.6(3) . . ?
C5 N3 C4 116.5(3) . . ?
N1 c21 N2 112.5(3) . . ?
N1 c21 N3 123.5(3) . . ?
N2 c21 N3 123.9(3) . . ?
N1 c21 U1 55.28(15) . . ?
N2 c21 U1 57.39(15) . . ?
N3 c21 U1 176.2(2) . . ?
N1 C2 C3 110.1(3) . . ?
C4 C3 C2 109.4(3) . . ?
N3 C4 C3 111.1(3) . . ?
N3 C5 C6 110.3(3) . . ?
C5 C6 C7 108.9(3) . . ?
N2 C7 C6 111.7(2) . . ?
c212 c211 c215 107.8(3) . . ?
c212 c211 c216 126.4(3) . . ?
c215 c211 c216 125.4(3) . . ?
c212 c211 U1 77.26(17) . . ?
c215 c211 U1 74.09(17) . . ?
c216 c211 U1 120.4(2) . . ?
c211 c212 c213 108.5(3) . . ?
c211 c212 c217 126.1(3) . . ?
c213 c212 c217 124.1(3) . . ?
c211 c212 U1 73.24(16) . . ?
c213 c212 U1 74.32(16) . . ?
c217 c212 U1 128.9(2) . . ?
c212 c213 c214 107.5(3) . . ?
c212 c213 c218 125.0(3) . . ?
c214 c213 c218 127.1(3) . . ?
c212 c213 U1 76.26(17) . . ?
c214 c213 U1 73.97(16) . . ?
c218 c213 U1 121.0(2) . . ?
c215 c214 c213 108.4(3) . . ?
c215 c214 c219 124.0(3) . . ?
c213 c214 c219 127.3(3) . . ?
c215 c214 U1 74.28(17) . . ?
c213 c214 U1 76.23(17) . . ?
c219 c214 U1 120.79(19) . . ?
c214 c215 c211 107.8(3) . . ?
c214 c215 C20 124.3(3) . . ?
c211 c215 C20 127.7(3) . . ?
c214 c215 U1 75.79(18) . . ?
c211 c215 U1 75.78(17) . . ?
C20 c215 U1 118.5(2) . . ?
C35 c1 C22 107.4(3) . . ?
C35 c1 C26 126.6(3) . . ?
C22 c1 C26 125.6(3) . . ?
C35 c1 U1 76.30(18) . . ?
C22 c1 U1 74.34(17) . . ?
C26 c1 U1 120.8(2) . . ?
C23 C22 c1 108.0(3) . . ?
C23 C22 C27 125.5(3) . . ?
c1 C22 C27 126.2(3) . . ?
C23 C22 U1 74.52(17) . . ?
c1 C22 U1 75.80(17) . . ?
C27 C22 U1 120.3(2) . . ?
C22 C23 C24 108.4(3) . . ?
C22 C23 C28 126.0(3) . . ?
C24 C23 C28 125.4(3) . . ?
C22 C23 U1 75.70(17) . . ?
C24 C23 U1 76.69(17) . . ?
C28 C23 U1 117.7(2) . . ?
C35 C24 C23 107.1(3) . . ?
C35 C24 C29 125.5(3) . . ?
C23 C24 C29 126.7(3) . . ?
C35 C24 U1 75.98(18) . . ?
C23 C24 U1 73.43(17) . . ?
C29 C24 U1 123.7(2) . . ?
c1 C35 C24 109.0(3) . . ?
c1 C35 C30 126.7(3) . . ?
C24 C35 C30 123.3(3) . . ?
c1 C35 U1 74.32(17) . . ?
C24 C35 U1 74.64(18) . . ?
C30 C35 U1 126.5(2) . . ?

loop_
_geom_bond_atom_site_label_1
_geom_bond_atom_site_label_2
_geom_bond_distance
_geom_bond_site_symmetry_2
_geom_bond_publ_flag
U1 N1 2.346(2) . ?
U1 N2 2.395(2) . ?
U1 Cl1 2.6623(8) . ?
U1 c215 2.734(3) . ?
U1 C23 2.745(3) . ?
U1 c214 2.753(3) . ?
U1 c211 2.756(3) . ?
U1 C22 2.761(3) . ?
U1 c1 2.779(3) . ?
U1 c213 2.782(3) . ?
U1 C24 2.787(3) . ?
U1 C35 2.805(3) . ?
N1 c21 1.340(4) . ?
N1 C2 1.459(4) . ?
N2 c21 1.349(4) . ?
N2 C7 1.455(4) . ?
N3 c21 1.359(4) . ?
N3 C5 1.454(4) . ?
N3 C4 1.463(4) . ?
C2 C3 1.522(5) . ?
C3 C4 1.514(5) . ?
C5 C6 1.517(4) . ?
C6 C7 1.532(4) . ?
c211 c212 1.418(5) . ?
c211 c215 1.427(5) . ?
c211 c216 1.505(5) . ?
c212 c213 1.420(4) . ?
c212 c217 1.504(4) . ?
c213 c214 1.424(4) . ?
c213 c218 1.504(4) . ?
c214 c215 1.417(5) . ?
c214 c219 1.504(5) . ?
c215 C20 1.507(5) . ?
c1 C35 1.416(4) . ?
c1 C22 1.427(4) . ?
c1 C26 1.503(4) . ?
C22 C23 1.415(4) . ?
C22 C27 1.506(4) . ?
C23 C24 1.427(4) . ?
C23 C28 1.509(4) . ?
C24 C35 1.418(4) . ?
C24 C29 1.491(4) . ?
C30 C35 1.509(4) . ?
